data_4071474
loop_
_publ_author_name
'Gott, Andrew L.'
'McGowan, Patrick C.'
'Temple, Claire N.'

_publ_section_title
;
 Controlling the Coordination Mode of 1,4,7-Triazacyclononane Complexes of
 Rhodium and Iridium and Evaluating Their Behavior as Phenylacetylene
 Polymerization Catalysts
;
_journal_issue 12
_journal_name_full Organometallics
_journal_page_first 2852
_journal_paper_doi 10.1021/om800180a
_journal_volume 27
_journal_year 2008
_chemical_formula_sum 'C60 H117 F18 N9 Rh3 Sb3'
_chemical_formula_weight 1980.61
_chemical_name_common in_paper_8
_chemical_name_systematic
; 
 ? 
;
_space_group_IT_number 14
_symmetry_cell_setting monoclinic
_symmetry_space_group_name_Hall '-P 2ybc'
_symmetry_space_group_name_H-M 'P 1 21/c 1'
_atom_sites_solution_hydrogens geom
_atom_sites_solution_primary direct
_atom_sites_solution_secondary difmap
_audit_creation_method SHELXL-97
_cell_angle_alpha 90.00
_cell_angle_beta 98.05(3)
_cell_angle_gamma 90.00
_cell_formula_units_Z 4
_cell_length_a 21.590(4)
_cell_length_b 23.061(5)
_cell_length_c 14.538(3)
_cell_measurement_temperature 173(2)
_cell_volume 7167(3)
_computing_cell_refinement 'DENZO-SMN (Otwinowski & Minor, 1996)'
_computing_data_collection 'COLLECT (Nonius, 1999)'
_computing_data_reduction 'DENZO-SMN (Otwinowski & Minor, 1996)'
_computing_molecular_graphics 'XSeed (Barbour, 2001)'
_computing_publication_material 'WC (Thornton-Pett, 2000)'
_computing_structure_refinement 'SHELXL-97 (Sheldrick, 1997)'
_computing_structure_solution 'SHELXS-97 (Sheldrick, 1990)'
_diffrn_ambient_temperature 173(2)
_diffrn_measured_fraction_theta_full 0.999
_diffrn_measured_fraction_theta_max 0.999
_diffrn_measurement_device_type 'Nonius KappaCCD area detector diffractometer'
_diffrn_measurement_method
;
    Detector set at 30mm from sample with different 2theta offsets 
    1 degree phi exposures for chi=0 degree settings
    1 degree omega exposures for chi=90 degree settings
;
_diffrn_radiation_monochromator graphite
_diffrn_radiation_source 'fine-focus sealed tube'
_diffrn_radiation_type MoK\a
_diffrn_radiation_wavelength 0.71073
_diffrn_reflns_av_R_equivalents 0.1205
_diffrn_reflns_av_sigmaI/netI 0.0644
_diffrn_reflns_limit_h_max 28
_diffrn_reflns_limit_h_min -28
_diffrn_reflns_limit_k_max 29
_diffrn_reflns_limit_k_min -29
_diffrn_reflns_limit_l_max 18
_diffrn_reflns_limit_l_min -18
_diffrn_reflns_number 99439
_diffrn_reflns_theta_full 27.48
_diffrn_reflns_theta_max 27.48
_diffrn_reflns_theta_min 1.30
_exptl_absorpt_coefficient_mu 1.881
_exptl_absorpt_correction_type multi-scan
_exptl_crystal_colour yellow
_exptl_crystal_density_diffrn 1.836
_exptl_crystal_density_method 'not measured'
_exptl_crystal_description block
_exptl_crystal_F_000 3960
_exptl_crystal_size_max 0.40
_exptl_crystal_size_mid 0.20
_exptl_crystal_size_min 0.19
_refine_diff_density_max 1.412
_refine_diff_density_min -2.772
_refine_diff_density_rms 0.351
_refine_ls_extinction_method none
_refine_ls_goodness_of_fit_ref 1.044
_refine_ls_hydrogen_treatment mixed
_refine_ls_matrix_type full
_refine_ls_number_parameters 886
_refine_ls_number_reflns 16402
_refine_ls_number_restraints 0
_refine_ls_restrained_S_all 1.044
_refine_ls_R_factor_all 0.1267
_refine_ls_R_factor_gt 0.0652
_refine_ls_shift/su_max 0.008
_refine_ls_shift/su_mean 0.001
_refine_ls_structure_factor_coef Fsqd
_refine_ls_weighting_details 'calc w=1/[\s^2^(Fo^2^)+(0.1026P)^2^+31.6201P] where P=(Fo^2^+2Fc^2^)/3'
_refine_ls_weighting_scheme calc
_refine_ls_wR_factor_gt 0.2129
_refine_ls_wR_factor_ref 0.2552
_reflns_number_gt 8060
_reflns_number_total 16402
_reflns_threshold_expression >2sigma(I)
_cod_data_source_file om800180a-file001.cif
_cod_data_source_block c:\x-rays~1\unfini~1\ct196a\ct196a
_cod_depositor_comments
;
The following automatic conversions were performed:

'_symmetry_cell_setting' value 'Monoclinic' changed to 'monoclinic'
according to /home/saulius/struct/CIF-dictionaries/cif_core.dic
dictionary named 'cif_core.dic' version 2.4.1 from 2010-06-29.

Automatic conversion script
Id: cif_fix_values 1715 2011-07-08 13:25:40Z adriana 
;
_cod_original_cell_volume 7167(2)
_cod_original_sg_symbol_H-M P21/c
_cod_database_code 4071474

loop_
_symmetry_equiv_pos_as_xyz
'x, y, z'
'-x, y+1/2, -z+1/2'
'-x, -y, -z'
'x, -y-1/2, z-1/2'

loop_
_atom_site_label
_atom_site_type_symbol
_atom_site_fract_x
_atom_site_fract_y
_atom_site_fract_z
_atom_site_U_iso_or_equiv
_atom_site_adp_type
_atom_site_occupancy
_atom_site_symmetry_multiplicity
_atom_site_calc_flag
_atom_site_refinement_flags
_atom_site_disorder_assembly
_atom_site_disorder_group
Sb1 Sb 0.39675(2) 0.602650(19) 0.85075(3) 0.03047(16) Uani 1 1 d . . .
Sb2 Sb 0.27160(2) 0.39493(2) 0.47736(3) 0.03004(16) Uani 1 1 d . . .
Sb3 Sb 0.06532(2) 0.60653(2) 0.18737(3) 0.03369(16) Uani 1 1 d . . .
Rh1 Rh 0.06782(2) 0.60340(2) 0.68335(3) 0.02080(16) Uani 1 1 d . . .
Rh2 Rh 0.40076(2) 0.60405(2) 0.34801(3) 0.02057(16) Uani 1 1 d . . .
Rh3 Rh 0.73522(2) 0.60080(2) 0.01393(3) 0.02089(15) Uani 1 1 d . . .
F6 F 0.3340(3) 0.5664(4) 0.9035(6) 0.135(3) Uani 1 1 d . . .
F2 F 0.3426(3) 0.6566(2) 0.7897(4) 0.0765(17) Uani 1 1 d . . .
F3 F 0.3769(4) 0.5540(3) 0.7477(4) 0.110(3) Uani 1 1 d . . .
F5 F 0.4611(3) 0.6344(4) 0.7971(5) 0.120(3) Uani 1 1 d . . .
F4 F 0.4516(3) 0.5474(3) 0.9099(4) 0.0890(19) Uani 1 1 d . . .
F1 F 0.4211(4) 0.6498(3) 0.9530(4) 0.111(3) Uani 1 1 d . . .
F7 F 0.3059(4) 0.4410(3) 0.5763(4) 0.110(2) Uani 1 1 d . A .
F8 F 0.2351(3) 0.3490(2) 0.3778(3) 0.0706(16) Uani 1 1 d . A .
F10A F 0.3451(4) 0.3512(4) 0.4684(8) 0.061(3) Uani 0.50 1 d P A 1
F11A F 0.2958(7) 0.4474(4) 0.3889(8) 0.070(4) Uani 0.50 1 d P A 1
F12A F 0.2485(10) 0.3410(8) 0.5544(11) 0.108(8) Uani 0.50 1 d P A 1
F16 F 0.0937(3) 0.6647(3) 0.2714(4) 0.098(2) Uani 1 1 d . . .
F14 F 0.0421(4) 0.5472(3) 0.1006(5) 0.119(3) Uani 1 1 d . . .
F17 F 0.0026(3) 0.5827(5) 0.2494(6) 0.170(5) Uani 1 1 d . . .
F18 F 0.1326(3) 0.6225(4) 0.1239(4) 0.106(2) Uani 1 1 d . . .
F13 F 0.0153(3) 0.6564(2) 0.1095(3) 0.0687(16) Uani 1 1 d . . .
F15 F 0.1180(3) 0.5574(3) 0.2644(4) 0.093(2) Uani 1 1 d . . .
N1 N 0.0710(3) 0.6617(2) 0.8183(4) 0.0318(13) Uani 1 1 d . . .
N2 N -0.0204(3) 0.6668(2) 0.6403(4) 0.0333(13) Uani 1 1 d . . .
N3 N -0.0031(3) 0.5630(2) 0.7481(4) 0.0347(14) Uani 1 1 d . . .
H3 H 0.0038 0.5232 0.7478 0.042 Uiso 1 1 calc R . .
N4 N 0.4048(3) 0.6680(2) 0.4799(4) 0.0297(13) Uani 1 1 d . . .
N5 N 0.3136(3) 0.6655(2) 0.3013(4) 0.0283(13) Uani 1 1 d . . .
N6 N 0.3324(2) 0.5675(2) 0.4221(4) 0.0283(12) Uani 1 1 d . . .
H6 H 0.3337 0.5275 0.4145 0.034 Uiso 1 1 calc R . .
N7 N 0.7378(3) 0.6656(2) 0.1443(4) 0.0290(13) Uani 1 1 d . . .
N8 N 0.6501(3) 0.6639(2) -0.0379(4) 0.0291(13) Uani 1 1 d . . .
N9 N 0.6635(2) 0.5659(2) 0.0839(4) 0.0283(12) Uani 1 1 d . . .
H9 H 0.6644 0.5257 0.0776 0.034 Uiso 1 1 calc R . .
C1 C 0.0218(3) 0.7072(3) 0.7969(5) 0.0416(19) Uani 1 1 d . . .
H1A H -0.0145 0.6961 0.8280 0.050 Uiso 1 1 calc R . .
H1B H 0.0385 0.7440 0.8253 0.050 Uiso 1 1 calc R . .
C2 C -0.0012(4) 0.7183(3) 0.6987(5) 0.048(2) Uani 1 1 d . . .
H2A H 0.0321 0.7388 0.6711 0.058 Uiso 1 1 calc R . .
H2B H -0.0374 0.7449 0.6954 0.058 Uiso 1 1 calc R . .
C3 C -0.0754(4) 0.6383(4) 0.6709(6) 0.049(2) Uani 1 1 d . . .
H3A H -0.1118 0.6424 0.6217 0.059 Uiso 1 1 calc R . .
H3B H -0.0857 0.6578 0.7274 0.059 Uiso 1 1 calc R . .
C4 C -0.0636(4) 0.5747(3) 0.6913(6) 0.052(2) Uani 1 1 d . . .
H4A H -0.0975 0.5595 0.7241 0.062 Uiso 1 1 calc R . .
H4B H -0.0655 0.5534 0.6318 0.062 Uiso 1 1 calc R . .
C5 C -0.0010(5) 0.5821(4) 0.8483(6) 0.060(3) Uani 1 1 d . . .
H5A H -0.0397 0.6039 0.8543 0.072 Uiso 1 1 calc R . .
H5B H -0.0005 0.5472 0.8880 0.072 Uiso 1 1 calc R . .
C6 C 0.0516(5) 0.6174(4) 0.8826(5) 0.056(2) Uani 1 1 d . . .
H6A H 0.0877 0.5916 0.9016 0.067 Uiso 1 1 calc R . .
H6B H 0.0421 0.6376 0.9391 0.067 Uiso 1 1 calc R . .
C7 C 0.1322(4) 0.6885(3) 0.8568(5) 0.0398(18) Uani 1 1 d . . .
H7 H 0.1457 0.7131 0.8065 0.048 Uiso 1 1 calc R . .
C8 C 0.1299(4) 0.7282(4) 0.9416(5) 0.055(2) Uani 1 1 d . . .
H8A H 0.1043 0.7623 0.9228 0.082 Uiso 1 1 calc R . .
H8B H 0.1725 0.7405 0.9663 0.082 Uiso 1 1 calc R . .
H8C H 0.1117 0.7069 0.9897 0.082 Uiso 1 1 calc R . .
C9 C 0.1832(4) 0.6417(4) 0.8814(6) 0.059(3) Uani 1 1 d . . .
H9A H 0.1749 0.6203 0.9366 0.089 Uiso 1 1 calc R . .
H9B H 0.2243 0.6604 0.8939 0.089 Uiso 1 1 calc R . .
H9C H 0.1828 0.6148 0.8291 0.089 Uiso 1 1 calc R . .
C10 C -0.0330(3) 0.6835(3) 0.5391(5) 0.0371(17) Uani 1 1 d . . .
H10 H 0.0069 0.6994 0.5218 0.045 Uiso 1 1 calc R . .
C11 C -0.0829(4) 0.7307(4) 0.5180(7) 0.060(3) Uani 1 1 d . . .
H11A H -0.1231 0.7163 0.5324 0.090 Uiso 1 1 calc R . .
H11B H -0.0869 0.7412 0.4521 0.090 Uiso 1 1 calc R . .
H11C H -0.0705 0.7650 0.5561 0.090 Uiso 1 1 calc R . .
C12 C -0.0502(4) 0.6326(4) 0.4789(6) 0.053(2) Uani 1 1 d . . .
H12A H -0.0256 0.5989 0.5037 0.079 Uiso 1 1 calc R . .
H12B H -0.0414 0.6409 0.4159 0.079 Uiso 1 1 calc R . .
H12C H -0.0948 0.6243 0.4773 0.079 Uiso 1 1 calc R . .
C13 C 0.0740(4) 0.5333(3) 0.5961(5) 0.0391(18) Uani 1 1 d . . .
H13 H 0.0357 0.5084 0.5875 0.047 Uiso 1 1 calc R . .
C14 C 0.1131(4) 0.5237(3) 0.6810(6) 0.0430(19) Uani 1 1 d . . .
H14 H 0.0968 0.4936 0.7208 0.052 Uiso 1 1 calc R . .
C15 C 0.1829(4) 0.5262(4) 0.6916(6) 0.056(2) Uani 1 1 d . . .
H15A H 0.1985 0.4936 0.6569 0.067 Uiso 1 1 calc R . .
H15B H 0.2000 0.5215 0.7580 0.067 Uiso 1 1 calc R . .
C16 C 0.2068(4) 0.5839(4) 0.6555(6) 0.059(3) Uani 1 1 d . . .
H16A H 0.2463 0.5950 0.6947 0.071 Uiso 1 1 calc R . .
H16B H 0.2159 0.5784 0.5912 0.071 Uiso 1 1 calc R . .
C17 C 0.1594(3) 0.6323(4) 0.6569(5) 0.042(2) Uani 1 1 d . . .
H17 H 0.1756 0.6671 0.6935 0.050 Uiso 1 1 calc R . .
C18 C 0.1164(3) 0.6446(3) 0.5802(5) 0.0339(17) Uani 1 1 d . . .
H18 H 0.1070 0.6869 0.5723 0.041 Uiso 1 1 calc R . .
C19 C 0.1085(4) 0.6127(4) 0.4932(5) 0.053(2) Uani 1 1 d . . .
H19A H 0.1458 0.6190 0.4618 0.064 Uiso 1 1 calc R . .
H19B H 0.0718 0.6285 0.4523 0.064 Uiso 1 1 calc R . .
C20 C 0.0992(4) 0.5473(3) 0.5054(5) 0.044(2) Uani 1 1 d . . .
H20A H 0.0697 0.5325 0.4524 0.053 Uiso 1 1 calc R . .
H20B H 0.1397 0.5272 0.5049 0.053 Uiso 1 1 calc R . .
C21 C 0.3695(4) 0.7194(3) 0.4381(6) 0.060(3) Uani 1 1 d . . .
H21A H 0.3558 0.7418 0.4897 0.071 Uiso 1 1 calc R . .
H21B H 0.3996 0.7441 0.4105 0.071 Uiso 1 1 calc R . .
C22 C 0.3166(5) 0.7119(4) 0.3700(6) 0.072(3) Uani 1 1 d . . .
H22A H 0.3105 0.7489 0.3351 0.087 Uiso 1 1 calc R . .
H22B H 0.2800 0.7071 0.4034 0.087 Uiso 1 1 calc R . .
C23 C 0.2616(4) 0.6256(5) 0.3109(6) 0.064(3) Uani 1 1 d . . .
H23A H 0.2237 0.6492 0.3146 0.077 Uiso 1 1 calc R . .
H23B H 0.2535 0.6021 0.2535 0.077 Uiso 1 1 calc R . .
C24 C 0.2694(3) 0.5863(4) 0.3893(7) 0.057(2) Uani 1 1 d . . .
H24A H 0.2525 0.6053 0.4415 0.068 Uiso 1 1 calc R . .
H24B H 0.2436 0.5514 0.3722 0.068 Uiso 1 1 calc R . .
C25 C 0.3520(5) 0.5802(4) 0.5244(5) 0.056(2) Uani 1 1 d . . .
H25A H 0.3173 0.5691 0.5588 0.067 Uiso 1 1 calc R . .
H25B H 0.3884 0.5556 0.5474 0.067 Uiso 1 1 calc R . .
C26 C 0.3677(5) 0.6387(4) 0.5446(5) 0.064(3) Uani 1 1 d . . .
H26A H 0.3916 0.6405 0.6079 0.077 Uiso 1 1 calc R . .
H26B H 0.3285 0.6608 0.5456 0.077 Uiso 1 1 calc R . .
C27 C 0.4678(4) 0.6862(3) 0.5242(5) 0.0407(18) Uani 1 1 d . . .
H27 H 0.4911 0.7015 0.4744 0.049 Uiso 1 1 calc R . .
C28 C 0.4685(4) 0.7333(4) 0.5988(6) 0.055(2) Uani 1 1 d . . .
H28A H 0.4517 0.7694 0.5701 0.082 Uiso 1 1 calc R . .
H28B H 0.5116 0.7396 0.6286 0.082 Uiso 1 1 calc R . .
H28C H 0.4428 0.7208 0.6456 0.082 Uiso 1 1 calc R . .
C29 C 0.5034(5) 0.6320(4) 0.5677(6) 0.073(3) Uani 1 1 d . . .
H29A H 0.4890 0.6228 0.6271 0.109 Uiso 1 1 calc R . .
H29B H 0.5484 0.6400 0.5782 0.109 Uiso 1 1 calc R . .
H29C H 0.4951 0.5989 0.5253 0.109 Uiso 1 1 calc R . .
C30 C 0.3062(3) 0.6883(3) 0.2035(5) 0.0384(18) Uani 1 1 d . . .
H30 H 0.3457 0.7096 0.1971 0.046 Uiso 1 1 calc R . .
C31 C 0.2529(4) 0.7320(4) 0.1793(6) 0.051(2) Uani 1 1 d . . .
H31A H 0.2132 0.7142 0.1893 0.077 Uiso 1 1 calc R . .
H31B H 0.2507 0.7435 0.1140 0.077 Uiso 1 1 calc R . .
H31C H 0.2608 0.7663 0.2190 0.077 Uiso 1 1 calc R . .
C32 C 0.2997(4) 0.6424(4) 0.1310(6) 0.063(3) Uani 1 1 d . . .
H32A H 0.3216 0.6073 0.1559 0.095 Uiso 1 1 calc R . .
H32B H 0.3181 0.6560 0.0769 0.095 Uiso 1 1 calc R . .
H32C H 0.2553 0.6336 0.1124 0.095 Uiso 1 1 calc R . .
C33 C 0.4561(4) 0.5309(3) 0.3674(6) 0.049(2) Uani 1 1 d . . .
H33 H 0.4478 0.5059 0.4205 0.058 Uiso 1 1 calc R . .
C34 C 0.4118(4) 0.5246(3) 0.2853(6) 0.0410(19) Uani 1 1 d . . .
H34 H 0.3777 0.4963 0.2923 0.049 Uiso 1 1 calc R . .
C35 C 0.4285(4) 0.5272(4) 0.1896(6) 0.058(3) Uani 1 1 d . . .
H35A H 0.4562 0.4941 0.1806 0.070 Uiso 1 1 calc R . .
H35B H 0.3899 0.5228 0.1446 0.070 Uiso 1 1 calc R . .
C36 C 0.4595(5) 0.5807(5) 0.1692(6) 0.082(4) Uani 1 1 d . . .
H36A H 0.4443 0.5921 0.1043 0.099 Uiso 1 1 calc R . .
H36B H 0.5050 0.5733 0.1738 0.099 Uiso 1 1 calc R . .
C37 C 0.4491(3) 0.6305(3) 0.2326(5) 0.0405(19) Uani 1 1 d . . .
H37 H 0.4314 0.6660 0.1994 0.049 Uiso 1 1 calc R . .
C38 C 0.4860(4) 0.6414(4) 0.3135(5) 0.046(2) Uani 1 1 d . . .
H38 H 0.4902 0.6836 0.3283 0.055 Uiso 1 1 calc R . .
C39 C 0.5401(4) 0.6087(4) 0.3488(6) 0.057(2) Uani 1 1 d . . .
H39A H 0.5588 0.6253 0.4091 0.068 Uiso 1 1 calc R . .
H39B H 0.5714 0.6121 0.3053 0.068 Uiso 1 1 calc R . .
C40 C 0.5254(4) 0.5423(5) 0.3625(6) 0.071(3) Uani 1 1 d . . .
H40A H 0.5382 0.5199 0.3103 0.085 Uiso 1 1 calc R . .
H40B H 0.5504 0.5284 0.4206 0.085 Uiso 1 1 calc R . .
C41 C 0.7039(4) 0.7168(4) 0.0998(7) 0.065(3) Uani 1 1 d . . .
H41A H 0.6890 0.7395 0.1502 0.078 Uiso 1 1 calc R . .
H41B H 0.7353 0.7411 0.0744 0.078 Uiso 1 1 calc R . .
C42 C 0.6531(5) 0.7109(4) 0.0293(6) 0.066(3) Uani 1 1 d . . .
H42A H 0.6497 0.7476 -0.0063 0.079 Uiso 1 1 calc R . .
H42B H 0.6150 0.7080 0.0600 0.079 Uiso 1 1 calc R . .
C43 C 0.5969(4) 0.6255(5) -0.0316(8) 0.083(4) Uani 1 1 d . . .
H43A H 0.5595 0.6501 -0.0293 0.100 Uiso 1 1 calc R . .
H43B H 0.5893 0.6027 -0.0898 0.100 Uiso 1 1 calc R . .
C44 C 0.6011(3) 0.5858(4) 0.0445(6) 0.053(2) Uani 1 1 d . . .
H44A H 0.5756 0.5512 0.0238 0.063 Uiso 1 1 calc R . .
H44B H 0.5816 0.6042 0.0948 0.063 Uiso 1 1 calc R . .
C45 C 0.6799(5) 0.5799(4) 0.1856(5) 0.058(2) Uani 1 1 d . . .
H45A H 0.6429 0.5715 0.2167 0.070 Uiso 1 1 calc R . .
H45B H 0.7138 0.5534 0.2124 0.070 Uiso 1 1 calc R . .
C46 C 0.6989(5) 0.6368(4) 0.2069(6) 0.068(3) Uani 1 1 d . . .
H46A H 0.7225 0.6369 0.2704 0.081 Uiso 1 1 calc R . .
H46B H 0.6609 0.6606 0.2086 0.081 Uiso 1 1 calc R . .
C47 C 0.8003(4) 0.6823(3) 0.1916(5) 0.0416(19) Uani 1 1 d . . .
H47 H 0.8251 0.6964 0.1429 0.050 Uiso 1 1 calc R . .
C48 C 0.8338(5) 0.6285(4) 0.2373(6) 0.078(3) Uani 1 1 d . . .
H48A H 0.8206 0.6220 0.2983 0.117 Uiso 1 1 calc R . .
H48B H 0.8792 0.6346 0.2448 0.117 Uiso 1 1 calc R . .
H48C H 0.8230 0.5945 0.1978 0.117 Uiso 1 1 calc R . .
C49 C 0.8009(4) 0.7305(3) 0.2645(5) 0.050(2) Uani 1 1 d . . .
H49A H 0.7841 0.7663 0.2343 0.075 Uiso 1 1 calc R . .
H49B H 0.8439 0.7372 0.2941 0.075 Uiso 1 1 calc R . .
H49C H 0.7750 0.7188 0.3116 0.075 Uiso 1 1 calc R . .
C50 C 0.6447(3) 0.6868(3) -0.1354(5) 0.0372(17) Uani 1 1 d . . .
H50 H 0.6847 0.7077 -0.1398 0.045 Uiso 1 1 calc R . .
C51 C 0.5929(4) 0.7306(4) -0.1624(6) 0.048(2) Uani 1 1 d . . .
H51A H 0.5524 0.7128 -0.1569 0.072 Uiso 1 1 calc R . .
H51B H 0.5935 0.7430 -0.2268 0.072 Uiso 1 1 calc R . .
H51C H 0.5993 0.7643 -0.1211 0.072 Uiso 1 1 calc R . .
C52 C 0.6399(5) 0.6403(4) -0.2075(6) 0.085(4) Uani 1 1 d . . .
H52A H 0.6662 0.6074 -0.1841 0.127 Uiso 1 1 calc R . .
H52B H 0.6540 0.6554 -0.2641 0.127 Uiso 1 1 calc R . .
H52C H 0.5963 0.6275 -0.2217 0.127 Uiso 1 1 calc R . .
C53 C 0.7862(4) 0.5248(3) 0.0343(5) 0.044(2) Uani 1 1 d . . .
H53 H 0.7739 0.4999 0.0851 0.053 Uiso 1 1 calc R . .
C54 C 0.7443(4) 0.5215(3) -0.0492(5) 0.0431(19) Uani 1 1 d . . .
H54 H 0.7082 0.4948 -0.0458 0.052 Uiso 1 1 calc R . .
C55 C 0.7646(4) 0.5241(5) -0.1446(6) 0.067(3) Uani 1 1 d . . .
H55A H 0.7907 0.4897 -0.1528 0.081 Uiso 1 1 calc R . .
H55B H 0.7270 0.5221 -0.1920 0.081 Uiso 1 1 calc R . .
C56 C 0.7986(5) 0.5742(6) -0.1605(6) 0.092(4) Uani 1 1 d . . .
H56A H 0.7872 0.5861 -0.2262 0.110 Uiso 1 1 calc R . .
H56B H 0.8438 0.5647 -0.1511 0.110 Uiso 1 1 calc R . .
C57 C 0.7875(3) 0.6261(4) -0.0972(5) 0.045(2) Uani 1 1 d . . .
H57 H 0.7737 0.6629 -0.1302 0.054 Uiso 1 1 calc R . .
C58 C 0.8248(4) 0.6325(4) -0.0136(5) 0.045(2) Uani 1 1 d . . .
H58 H 0.8321 0.6741 0.0044 0.054 Uiso 1 1 calc R . .
C59 C 0.8760(4) 0.5957(5) 0.0224(7) 0.084(4) Uani 1 1 d . . .
H59A H 0.8961 0.6115 0.0826 0.101 Uiso 1 1 calc R . .
H59B H 0.9075 0.5962 -0.0210 0.101 Uiso 1 1 calc R . .
C60 C 0.8557(4) 0.5307(4) 0.0371(5) 0.059(3) Uani 1 1 d . . .
H60A H 0.8694 0.5060 -0.0120 0.071 Uiso 1 1 calc R . .
H60B H 0.8768 0.5166 0.0978 0.071 Uiso 1 1 calc R . .
F9A F 0.1994(8) 0.4354(7) 0.4789(12) 0.093(6) Uani 0.50 1 d P A 1
F9B F 0.2131(10) 0.4485(8) 0.4236(14) 0.121(8) Uani 0.50 1 d P A 2
F12B F 0.2111(9) 0.3631(15) 0.5412(18) 0.166(15) Uani 0.50 1 d P A 2
F10B F 0.3261(6) 0.3451(6) 0.5470(11) 0.098(4) Uani 0.50 1 d P A 2
F11B F 0.3316(8) 0.4335(10) 0.4237(14) 0.147(9) Uani 0.50 1 d P A 2

loop_
_atom_site_aniso_label
_atom_site_aniso_U_11
_atom_site_aniso_U_22
_atom_site_aniso_U_33
_atom_site_aniso_U_23
_atom_site_aniso_U_13
_atom_site_aniso_U_12
Sb1 0.0329(3) 0.0280(3) 0.0306(3) 0.00139(19) 0.0051(2) -0.0027(2)
Sb2 0.0286(3) 0.0281(3) 0.0329(3) 0.00032(19) 0.0022(2) -0.00239(19)
Sb3 0.0365(3) 0.0336(3) 0.0308(3) 0.0028(2) 0.0040(2) -0.0045(2)
Rh1 0.0226(3) 0.0188(3) 0.0219(3) -0.00034(19) 0.0061(2) -0.00146(19)
Rh2 0.0202(3) 0.0197(3) 0.0222(3) 0.00055(19) 0.0043(2) -0.00095(19)
Rh3 0.0203(3) 0.0211(3) 0.0217(3) 0.00176(19) 0.0046(2) -0.00124(19)
F6 0.083(5) 0.131(7) 0.210(9) 0.083(6) 0.088(5) 0.020(5)
F2 0.062(4) 0.064(4) 0.099(4) 0.007(3) -0.006(3) 0.025(3)
F3 0.161(7) 0.082(5) 0.076(4) -0.038(4) -0.021(4) 0.013(4)
F5 0.071(5) 0.179(8) 0.109(5) 0.041(5) 0.014(4) -0.049(5)
F4 0.093(5) 0.076(4) 0.091(4) 0.032(3) -0.013(3) 0.022(3)
F1 0.206(8) 0.061(4) 0.051(3) -0.017(3) -0.033(4) 0.029(4)
F7 0.131(6) 0.102(5) 0.083(4) -0.034(4) -0.029(4) -0.026(4)
F8 0.090(4) 0.054(3) 0.059(3) -0.016(3) -0.017(3) 0.001(3)
F10A 0.023(5) 0.054(6) 0.099(8) -0.033(6) -0.015(5) 0.009(4)
F11A 0.116(12) 0.031(6) 0.065(8) 0.007(5) 0.015(7) -0.035(6)
F12A 0.19(2) 0.092(11) 0.041(8) 0.010(7) 0.033(12) -0.070(14)
F16 0.142(6) 0.071(4) 0.068(4) -0.032(3) -0.034(4) 0.015(4)
F14 0.168(7) 0.070(4) 0.108(5) -0.026(4) -0.014(5) -0.025(5)
F17 0.064(5) 0.320(13) 0.137(7) 0.112(8) 0.052(5) 0.016(6)
F18 0.070(4) 0.175(7) 0.075(4) 0.014(4) 0.023(3) -0.020(5)
F13 0.072(4) 0.070(4) 0.058(3) -0.006(3) -0.011(3) 0.031(3)
F15 0.116(5) 0.067(4) 0.087(4) 0.037(3) -0.013(4) 0.010(4)
N1 0.046(4) 0.026(3) 0.023(3) -0.003(2) 0.005(3) -0.004(3)
N2 0.029(3) 0.031(3) 0.038(3) -0.003(3) 0.001(3) 0.000(3)
N3 0.036(4) 0.029(3) 0.044(4) 0.000(3) 0.019(3) -0.008(3)
N4 0.040(3) 0.025(3) 0.024(3) -0.001(2) 0.004(2) -0.004(3)
N5 0.028(3) 0.026(3) 0.030(3) 0.004(2) -0.001(2) 0.006(2)
N6 0.025(3) 0.026(3) 0.036(3) 0.003(2) 0.010(2) -0.002(2)
N7 0.042(4) 0.021(3) 0.023(3) -0.003(2) 0.002(2) -0.007(2)
N8 0.028(3) 0.024(3) 0.033(3) 0.004(2) -0.003(2) -0.001(2)
N9 0.024(3) 0.030(3) 0.033(3) 0.005(2) 0.008(2) -0.005(2)
C1 0.036(4) 0.033(4) 0.054(5) -0.020(4) 0.002(4) 0.002(3)
C2 0.068(6) 0.028(4) 0.047(5) -0.008(3) -0.001(4) 0.014(4)
C3 0.036(5) 0.056(5) 0.056(5) -0.018(4) 0.010(4) -0.003(4)
C4 0.035(5) 0.037(5) 0.089(7) -0.008(4) 0.027(4) -0.013(4)
C5 0.085(7) 0.044(5) 0.060(6) 0.007(4) 0.049(5) -0.014(5)
C6 0.089(7) 0.047(5) 0.037(5) 0.005(4) 0.028(4) -0.013(5)
C7 0.054(5) 0.037(4) 0.024(4) -0.005(3) -0.010(3) -0.002(4)
C8 0.077(7) 0.048(5) 0.036(5) -0.015(4) -0.006(4) -0.010(5)
C9 0.072(6) 0.061(6) 0.038(5) -0.003(4) -0.016(4) 0.003(5)
C10 0.026(4) 0.041(4) 0.041(4) -0.003(3) -0.007(3) 0.001(3)
C11 0.050(5) 0.047(5) 0.074(6) -0.002(5) -0.020(5) 0.016(4)
C12 0.045(5) 0.055(5) 0.051(5) -0.015(4) -0.019(4) 0.014(4)
C13 0.037(4) 0.027(4) 0.055(5) -0.015(3) 0.015(4) -0.003(3)
C14 0.049(5) 0.029(4) 0.057(5) 0.010(3) 0.026(4) 0.012(3)
C15 0.050(5) 0.076(7) 0.043(5) 0.012(4) 0.006(4) 0.034(5)
C16 0.023(4) 0.100(8) 0.053(5) 0.007(5) 0.002(4) 0.012(5)
C17 0.038(4) 0.061(5) 0.027(4) -0.007(4) 0.009(3) -0.028(4)
C18 0.032(4) 0.040(4) 0.030(4) 0.013(3) 0.007(3) 0.001(3)
C19 0.044(5) 0.086(7) 0.034(4) -0.005(4) 0.018(4) -0.012(5)
C20 0.040(5) 0.057(5) 0.036(4) -0.027(4) 0.005(3) 0.002(4)
C21 0.065(6) 0.039(5) 0.065(6) -0.024(4) -0.026(5) 0.024(4)
C22 0.119(9) 0.036(5) 0.051(5) -0.014(4) -0.027(5) 0.040(5)
C23 0.026(4) 0.093(8) 0.072(6) 0.037(6) 0.000(4) -0.008(5)
C24 0.025(4) 0.046(5) 0.099(7) 0.023(5) 0.008(4) 0.000(4)
C25 0.083(7) 0.050(5) 0.041(5) 0.004(4) 0.027(5) -0.014(5)
C26 0.092(8) 0.080(7) 0.022(4) 0.000(4) 0.012(4) -0.029(6)
C27 0.044(5) 0.042(4) 0.031(4) -0.007(3) -0.010(3) -0.003(4)
C28 0.066(6) 0.047(5) 0.045(5) -0.011(4) -0.016(4) -0.006(4)
C29 0.090(8) 0.071(7) 0.046(5) -0.022(5) -0.028(5) 0.022(6)
C30 0.026(4) 0.051(5) 0.037(4) 0.012(3) -0.001(3) -0.004(3)
C31 0.051(5) 0.043(5) 0.053(5) 0.010(4) -0.017(4) -0.002(4)
C32 0.066(6) 0.073(7) 0.041(5) -0.008(4) -0.023(4) 0.030(5)
C33 0.063(6) 0.040(5) 0.049(5) 0.021(4) 0.032(4) 0.031(4)
C34 0.038(4) 0.024(4) 0.065(5) -0.022(3) 0.022(4) -0.004(3)
C35 0.044(5) 0.082(7) 0.046(5) -0.031(5) -0.003(4) 0.008(5)
C36 0.077(7) 0.140(11) 0.036(5) -0.013(6) 0.029(5) -0.035(7)
C37 0.035(4) 0.050(5) 0.040(4) 0.023(4) 0.014(3) 0.014(4)
C38 0.035(4) 0.065(6) 0.040(4) -0.017(4) 0.017(4) -0.034(4)
C39 0.045(5) 0.078(7) 0.047(5) 0.030(5) 0.008(4) 0.009(5)
C40 0.042(5) 0.125(9) 0.041(5) -0.017(5) -0.012(4) 0.060(6)
C41 0.065(6) 0.034(5) 0.083(7) -0.022(4) -0.036(5) 0.015(4)
C42 0.114(8) 0.038(5) 0.039(5) -0.014(4) -0.017(5) 0.045(5)
C43 0.026(5) 0.099(8) 0.118(9) 0.069(7) -0.010(5) -0.012(5)
C44 0.027(4) 0.048(5) 0.084(6) 0.020(5) 0.010(4) -0.003(4)
C45 0.088(7) 0.054(6) 0.039(5) 0.006(4) 0.031(5) -0.014(5)
C46 0.106(8) 0.068(6) 0.034(5) -0.013(4) 0.028(5) -0.045(6)
C47 0.045(5) 0.046(5) 0.030(4) -0.006(3) -0.006(3) -0.008(4)
C48 0.097(8) 0.067(7) 0.056(6) -0.026(5) -0.037(5) 0.034(6)
C49 0.072(6) 0.039(5) 0.033(4) -0.008(4) -0.011(4) -0.008(4)
C50 0.036(4) 0.044(4) 0.029(4) -0.002(3) -0.004(3) 0.003(3)
C51 0.049(5) 0.043(5) 0.046(5) 0.006(4) -0.010(4) 0.008(4)
C52 0.128(10) 0.061(6) 0.049(6) -0.013(5) -0.047(6) 0.035(6)
C53 0.053(5) 0.037(4) 0.049(5) 0.008(4) 0.026(4) 0.017(4)
C54 0.042(5) 0.041(4) 0.050(5) -0.025(4) 0.018(4) -0.006(4)
C55 0.037(5) 0.117(9) 0.046(5) -0.042(5) -0.003(4) 0.020(5)
C56 0.073(7) 0.171(13) 0.038(5) -0.028(6) 0.028(5) -0.060(8)
C57 0.025(4) 0.074(6) 0.038(4) 0.021(4) 0.011(3) -0.001(4)
C58 0.038(5) 0.066(6) 0.034(4) -0.014(4) 0.011(3) -0.032(4)
C59 0.041(6) 0.144(12) 0.066(7) 0.044(7) 0.004(5) 0.011(6)
C60 0.052(6) 0.093(8) 0.033(4) 0.004(4) 0.004(4) 0.043(5)
F9A 0.060(8) 0.089(13) 0.129(15) -0.063(12) 0.005(10) 0.012(9)
F9B 0.105(16) 0.092(11) 0.148(18) 0.042(13) -0.042(13) 0.042(11)
F12B 0.083(14) 0.31(4) 0.105(15) 0.014(19) 0.017(12) -0.11(2)
F10B 0.066(9) 0.086(10) 0.137(13) 0.009(9) -0.002(9) 0.046(7)
F11B 0.071(11) 0.24(2) 0.151(17) 0.101(15) 0.068(11) 0.018(12)

loop_
_atom_type_symbol
_atom_type_description
_atom_type_scat_dispersion_real
_atom_type_scat_dispersion_imag
_atom_type_scat_source
C C 0.0033 0.0016 'International Tables Vol C Tables 4.2.6.8 and 6.1.1.4'
H H 0.0000 0.0000 'International Tables Vol C Tables 4.2.6.8 and 6.1.1.4'
N N 0.0061 0.0033 'International Tables Vol C Tables 4.2.6.8 and 6.1.1.4'
F F 0.0171 0.0103 'International Tables Vol C Tables 4.2.6.8 and 6.1.1.4'
Rh Rh -1.1178 0.9187 'International Tables Vol C Tables 4.2.6.8 and 6.1.1.4'
Sb Sb -0.5866 1.5461 'International Tables Vol C Tables 4.2.6.8 and 6.1.1.4'

loop_
_geom_angle_atom_site_label_1
_geom_angle_atom_site_label_2
_geom_angle_atom_site_label_3
_geom_angle
F5 Sb1 F6 176.6(4)
F5 Sb1 F2 89.6(3)
F6 Sb1 F2 93.0(3)
F5 Sb1 F1 87.8(4)
F6 Sb1 F1 94.3(4)
F2 Sb1 F1 94.6(3)
F5 Sb1 F4 89.9(3)
F6 Sb1 F4 87.4(3)
F2 Sb1 F4 178.7(3)
F1 Sb1 F4 86.6(3)
F5 Sb1 F3 90.0(4)
F6 Sb1 F3 87.8(4)
F2 Sb1 F3 87.8(3)
F1 Sb1 F3 176.8(4)
F4 Sb1 F3 91.1(3)
F12A Sb2 F9A 92.0(9)
F12A Sb2 F11B 151.4(9)
F9A Sb2 F11B 114.5(9)
F12A Sb2 F10B 55.6(8)
F9A Sb2 F10B 142.7(8)
F11B Sb2 F10B 95.8(8)
F12A Sb2 F7 91.7(6)
F9A Sb2 F7 86.9(5)
F11B Sb2 F7 79.8(8)
F10B Sb2 F7 77.1(5)
F12A Sb2 F12B 30.2(10)
F9A Sb2 F12B 62.1(11)
F11B Sb2 F12B 173.3(13)
F10B Sb2 F12B 85.3(10)
F7 Sb2 F12B 94.1(9)
F12A Sb2 F9B 119.5(10)
F9A Sb2 F9B 29.7(7)
F11B Sb2 F9B 88.7(9)
F10B Sb2 F9B 171.6(9)
F7 Sb2 F9B 96.8(7)
F12B Sb2 F9B 89.3(11)
F12A Sb2 F8 88.1(6)
F9A Sb2 F8 91.8(5)
F11B Sb2 F8 101.0(8)
F10B Sb2 F8 103.8(5)
F7 Sb2 F8 178.7(3)
F12B Sb2 F8 85.0(9)
F9B Sb2 F8 82.1(7)
F12A Sb2 F11A 175.5(7)
F9A Sb2 F11A 89.9(7)
F11B Sb2 F11A 28.5(5)
F10B Sb2 F11A 123.8(7)
F7 Sb2 F11A 92.4(4)
F12B Sb2 F11A 150.8(10)
F9B Sb2 F11A 61.7(8)
F8 Sb2 F11A 87.8(4)
F12A Sb2 F10A 89.0(8)
F9A Sb2 F10A 176.5(6)
F11B Sb2 F10A 65.3(7)
F10B Sb2 F10A 39.8(5)
F7 Sb2 F10A 96.4(4)
F12B Sb2 F10A 118.5(11)
F9B Sb2 F10A 148.1(8)
F8 Sb2 F10A 84.9(3)
F11A Sb2 F10A 88.9(6)
F17 Sb3 F13 94.6(3)
F17 Sb3 F16 95.2(5)
F13 Sb3 F16 93.7(2)
F17 Sb3 F15 87.3(3)
F13 Sb3 F15 178.1(3)
F16 Sb3 F15 85.8(3)
F17 Sb3 F18 173.7(5)
F13 Sb3 F18 90.1(3)
F16 Sb3 F18 88.6(3)
F15 Sb3 F18 88.0(3)
F17 Sb3 F14 88.1(5)
F13 Sb3 F14 88.0(3)
F16 Sb3 F14 176.2(4)
F15 Sb3 F14 92.5(3)
F18 Sb3 F14 88.0(4)
C13 Rh1 C14 39.8(3)
C13 Rh1 N3 92.4(3)
C14 Rh1 N3 89.4(3)
C13 Rh1 C18 80.7(3)
C14 Rh1 C18 95.8(3)
N3 Rh1 C18 161.7(2)
C13 Rh1 C17 89.6(3)
C14 Rh1 C17 80.0(3)
N3 Rh1 C17 160.9(3)
C18 Rh1 C17 37.0(3)
C13 Rh1 N1 162.3(3)
C14 Rh1 N1 123.7(3)
N3 Rh1 N1 79.7(2)
C18 Rh1 N1 111.3(2)
C17 Rh1 N1 92.9(2)
C13 Rh1 N2 115.5(3)
C14 Rh1 N2 152.3(3)
N3 Rh1 N2 77.8(2)
C18 Rh1 N2 89.8(2)
C17 Rh1 N2 118.3(3)
N1 Rh1 N2 78.5(2)
C33 Rh2 C34 40.4(3)
C33 Rh2 N6 92.1(3)
C34 Rh2 N6 90.2(3)
C33 Rh2 C38 82.0(3)
C34 Rh2 C38 95.5(3)
N6 Rh2 C38 162.9(3)
C33 Rh2 C37 90.2(3)
C34 Rh2 C37 79.2(3)
N6 Rh2 C37 160.6(3)
C38 Rh2 C37 36.2(3)
C33 Rh2 N5 161.1(3)
C34 Rh2 N5 122.4(3)
N6 Rh2 N5 78.7(2)
C38 Rh2 N5 111.3(3)
C37 Rh2 N5 93.3(2)
C33 Rh2 N4 115.8(3)
C34 Rh2 N4 153.6(3)
N6 Rh2 N4 77.9(2)
C38 Rh2 N4 90.2(2)
C37 Rh2 N4 118.2(3)
N5 Rh2 N4 78.56(19)
C53 Rh3 C54 39.9(3)
C53 Rh3 N9 91.1(3)
C54 Rh3 N9 89.9(3)
C53 Rh3 C58 80.9(3)
C54 Rh3 C58 94.2(3)
N9 Rh3 C58 161.6(3)
C53 Rh3 C57 90.7(3)
C54 Rh3 C57 79.4(3)
N9 Rh3 C57 160.9(3)
C58 Rh3 C57 36.8(3)
C53 Rh3 N8 159.1(3)
C54 Rh3 N8 121.1(3)
N9 Rh3 N8 78.5(2)
C58 Rh3 N8 114.0(3)
C57 Rh3 N8 93.4(3)
C53 Rh3 N7 117.4(3)
C54 Rh3 N7 154.8(3)
N9 Rh3 N7 78.3(2)
C58 Rh3 N7 90.8(2)
C57 Rh3 N7 117.5(3)
N8 Rh3 N7 78.54(19)
C6 N1 C7 111.1(6)
C6 N1 C1 111.0(6)
C7 N1 C1 110.7(5)
C6 N1 Rh1 98.8(4)
C7 N1 Rh1 117.7(4)
C1 N1 Rh1 106.8(4)
C3 N2 C2 110.9(6)
C3 N2 C10 111.3(6)
C2 N2 C10 110.5(6)
C3 N2 Rh1 106.9(4)
C2 N2 Rh1 100.9(4)
C10 N2 Rh1 115.8(4)
C4 N3 C5 113.0(6)
C4 N3 Rh1 108.1(4)
C5 N3 Rh1 111.9(4)
C26 N4 C27 113.5(6)
C26 N4 C21 109.3(7)
C27 N4 C21 109.7(6)
C26 N4 Rh2 105.2(4)
C27 N4 Rh2 116.6(4)
C21 N4 Rh2 101.7(4)
C22 N5 C23 110.8(8)
C22 N5 C30 112.3(6)
C23 N5 C30 109.0(5)
C22 N5 Rh2 106.5(4)
C23 N5 Rh2 100.6(4)
C30 N5 Rh2 117.0(4)
C24 N6 C25 112.7(7)
C24 N6 Rh2 113.7(4)
C25 N6 Rh2 107.7(4)
C47 N7 C46 113.0(6)
C47 N7 C41 110.8(6)
C46 N7 C41 109.7(7)
C47 N7 Rh3 116.5(4)
C46 N7 Rh3 104.7(4)
C41 N7 Rh3 101.2(4)
C42 N8 C43 111.7(8)
C42 N8 C50 111.2(6)
C43 N8 C50 108.3(6)
C42 N8 Rh3 106.4(4)
C43 N8 Rh3 100.9(5)
C50 N8 Rh3 117.9(4)
C44 N9 C45 113.2(7)
C44 N9 Rh3 112.7(4)
C45 N9 Rh3 107.5(4)
C2 C1 N1 117.3(6)
C1 C2 N2 116.4(6)
N2 C3 C4 111.8(6)
N3 C4 C3 113.6(6)
C6 C5 N3 114.6(6)
C5 C6 N1 117.0(7)
N1 C7 C8 114.8(7)
N1 C7 C9 111.3(6)
C8 C7 C9 109.3(6)
C12 C10 N2 111.8(6)
C12 C10 C11 109.6(6)
N2 C10 C11 113.7(6)
C14 C13 C20 123.0(7)
C14 C13 Rh1 70.7(4)
C20 C13 Rh1 115.2(5)
C13 C14 C15 123.7(7)
C13 C14 Rh1 69.6(4)
C15 C14 Rh1 115.7(6)
C14 C15 C16 112.2(6)
C17 C16 C15 111.8(6)
C18 C17 C16 121.3(7)
C18 C17 Rh1 71.4(4)
C16 C17 Rh1 114.2(5)
C17 C18 C19 125.9(7)
C17 C18 Rh1 71.6(4)
C19 C18 Rh1 111.9(5)
C18 C19 C20 113.4(6)
C13 C20 C19 111.9(6)
C22 C21 N4 120.4(7)
C21 C22 N5 121.5(7)
C24 C23 N5 117.3(7)
N6 C24 C23 116.7(7)
C26 C25 N6 114.5(7)
C25 C26 N4 116.1(7)
N4 C27 C28 115.2(7)
N4 C27 C29 108.6(6)
C28 C27 C29 109.0(6)
C32 C30 N5 114.1(6)
C32 C30 C31 108.3(6)
N5 C30 C31 115.1(6)
C34 C33 C40 121.5(7)
C34 C33 Rh2 70.3(4)
C40 C33 Rh2 113.9(6)
C33 C34 C35 123.9(7)
C33 C34 Rh2 69.3(4)
C35 C34 Rh2 115.7(6)
C36 C35 C34 113.8(7)
C35 C36 C37 114.1(7)
C38 C37 C36 123.6(8)
C38 C37 Rh2 70.7(4)
C36 C37 Rh2 112.6(6)
C37 C38 C39 124.8(8)
C37 C38 Rh2 73.1(4)
C39 C38 Rh2 112.9(6)
C38 C39 C40 112.8(7)
C33 C40 C39 112.8(6)
C42 C41 N7 121.8(7)
C41 C42 N8 121.4(7)
C44 C43 N8 118.1(7)
C43 C44 N9 117.3(7)
C46 C45 N9 116.2(7)
C45 C46 N7 117.4(7)
N7 C47 C49 115.4(7)
N7 C47 C48 109.5(7)
C49 C47 C48 109.2(6)
C52 C50 N8 113.4(7)
C52 C50 C51 108.7(6)
N8 C50 C51 115.9(6)
C54 C53 C60 123.1(7)
C54 C53 Rh3 70.0(4)
C60 C53 Rh3 115.9(6)
C53 C54 C55 123.6(7)
C53 C54 Rh3 70.1(4)
C55 C54 Rh3 115.4(6)
C56 C55 C54 114.2(7)
C55 C56 C57 114.1(7)
C58 C57 C56 119.4(8)
C58 C57 Rh3 70.8(4)
C56 C57 Rh3 111.9(6)
C57 C58 C59 126.0(9)
C57 C58 Rh3 72.4(4)
C59 C58 Rh3 113.4(6)
C58 C59 C60 113.3(8)
C53 C60 C59 112.1(7)

loop_
_geom_bond_atom_site_label_1
_geom_bond_atom_site_label_2
_geom_bond_distance
Sb1 F5 1.837(6)
Sb1 F6 1.848(6)
Sb1 F2 1.848(5)
Sb1 F1 1.858(5)
Sb1 F4 1.866(5)
Sb1 F3 1.873(5)
Sb2 F12A 1.790(15)
Sb2 F9A 1.819(16)
Sb2 F11B 1.833(15)
Sb2 F10B 1.843(11)
Sb2 F7 1.857(5)
Sb2 F12B 1.86(2)
Sb2 F9B 1.860(16)
Sb2 F8 1.875(5)
Sb2 F11A 1.892(11)
Sb2 F10A 1.900(9)
Sb3 F17 1.814(6)
Sb3 F13 1.852(5)
Sb3 F16 1.859(5)
Sb3 F15 1.863(5)
Sb3 F18 1.864(6)
Sb3 F14 1.880(6)
Rh1 C13 2.070(7)
Rh1 C14 2.084(7)
Rh1 N3 2.121(5)
Rh1 C18 2.167(7)
Rh1 C17 2.170(7)
Rh1 N1 2.372(5)
Rh1 N2 2.413(6)
Rh2 C33 2.063(7)
Rh2 C34 2.075(6)
Rh2 N6 2.120(5)
Rh2 C38 2.154(7)
Rh2 C37 2.183(7)
Rh2 N5 2.378(5)
Rh2 N4 2.412(5)
Rh3 C53 2.069(7)
Rh3 C54 2.068(7)
Rh3 N9 2.127(5)
Rh3 C58 2.158(7)
Rh3 C57 2.177(7)
Rh3 N8 2.383(5)
Rh3 N7 2.408(5)
N1 C6 1.484(9)
N1 C7 1.494(9)
N1 C1 1.493(9)
N2 C3 1.479(9)
N2 C2 1.485(9)
N2 C10 1.509(9)
N3 C4 1.470(10)
N3 C5 1.517(10)
N4 C26 1.481(9)
N4 C27 1.482(9)
N4 C21 1.491(9)
N5 C22 1.459(9)
N5 C23 1.474(10)
N5 C30 1.503(8)
N6 C24 1.444(9)
N6 C25 1.516(9)
N7 C47 1.478(9)
N7 C46 1.480(9)
N7 C41 1.488(9)
N8 C42 1.454(9)
N8 C43 1.463(10)
N8 C50 1.502(8)
N9 C44 1.463(9)
N9 C45 1.507(9)
C1 C2 1.468(10)
C3 C4 1.511(11)
C5 C6 1.429(12)
C7 C8 1.542(10)
C7 C9 1.547(11)
C10 C12 1.479(10)
C10 C11 1.532(10)
C13 C14 1.413(11)
C13 C20 1.530(10)
C14 C15 1.494(11)
C15 C16 1.544(13)
C16 C17 1.517(12)
C17 C18 1.376(10)
C18 C19 1.451(10)
C19 C20 1.536(11)
C21 C22 1.414(11)
C23 C24 1.448(11)
C25 C26 1.412(12)
C27 C28 1.533(10)
C27 C29 1.556(11)
C30 C32 1.486(11)
C30 C31 1.532(10)
C33 C34 1.428(11)
C33 C40 1.530(12)
C34 C35 1.486(11)
C35 C36 1.454(13)
C36 C37 1.510(13)
C37 C38 1.348(10)
C38 C39 1.424(11)
C39 C40 1.582(13)
C41 C42 1.400(11)
C43 C44 1.429(11)
C45 C46 1.396(11)
C47 C49 1.534(10)
C47 C48 1.541(11)
C50 C52 1.495(11)
C50 C51 1.517(10)
C53 C54 1.411(11)
C53 C60 1.501(11)
C54 C55 1.512(11)
C55 C56 1.405(14)
C56 C57 1.548(14)
C57 C58 1.369(10)
C58 C59 1.434(12)
C59 C60 1.586(14)
